data_1533826
loop_
_publ_author_name
'Swainson, I.P.'
'Hammond, R.P.'
'Soulliere, C.'
'Knop, O.'
'Massa, W.'

_publ_section_title
;
 Phase transitions in the perovskite methylammonium lead bromide, C H3 N
 D3 Pb Br3
;
_journal_name_full 'Journal of Solid State Chemistry'
_journal_page_first 97
_journal_page_last 104
_journal_volume 176
_journal_year 2003
_chemical_formula_sum 'C H3 Br3 D3 N Pb'
_chemical_name_systematic '((C H3) (N D3)) Pb Br3'
_space_group_IT_number 62
_symmetry_space_group_name_Hall '-P 2ac 2n'
_symmetry_space_group_name_H-M 'P n m a'
_cell_angle_alpha 90
_cell_angle_beta 90
_cell_angle_gamma 90
_cell_formula_units_Z 4
_cell_length_a 7.9434
_cell_length_b 11.8499
_cell_length_c 8.5918
_cell_volume 808.733
_citation_journal_id_ASTM JSSCBI
_cod_data_source_file Swainson_JSSCBI_2003_264.cif
_cod_data_source_block C1H3D3Br3N1Pb1
_cod_original_cell_volume 808.7332
_cod_original_formula_sum 'C1 H3 D3 Br3 N1 Pb1'
_cod_database_code 1533826

loop_
_symmetry_equiv_pos_as_xyz
x,y,z
-x+1/2,-y,z+1/2
x+1/2,-y+1/2,-z+1/2
-x,y+1/2,-z
-x,-y,-z
x-1/2,y,-z-1/2
-x-1/2,y-1/2,z-1/2
x,-y-1/2,z

loop_
_atom_site_label
_atom_site_type_symbol
_atom_site_fract_x
_atom_site_fract_y
_atom_site_fract_z
_atom_site_occupancy
_atom_site_U_iso_or_equiv
C1 C+4 -0.0187 0.25 0.065 1 0.0
Br2 Br-1 0.294 0.02878 0.712 1 0.0
H1 H-1 0.0279 0.3232 0.1245 1 0.0
Pb1 Pb+2 0 0 0.5 1 0.0
N1 N-3 0.0481 0.25 -0.0952 1 0.0
D2 D+1 0.1779 0.25 -0.0954 1 0.0
Br1 Br-1 -0.0324 0.25 0.4818 1 0.0
H2 H-1 0.8424 0.25 0.0484 1 0.0
D1 D+1 0.0081 0.3189 0.8432 1 0.0
